data_2215935
loop_
_publ_author_name
'Annamalai Subashini'
'Packianathan Thomas Muthiah'
'Gabriele Bocelli'
'Andrea Cantoni'

_publ_section_title
;
 2,6-Diaminopyrimidin-4(3<i>H</i>)-one--4-nitrobenzoic acid (1/1)
;
_journal_coeditor_code HB2563
_journal_issue 11
_journal_name_full 'Acta Crystallographica Section E'
_journal_page_first o4244
_journal_page_last o4244
_journal_paper_doi 10.1107/S1600536807047861
_journal_volume 63
_journal_year 2007
_chemical_formula_iupac 'C4 H6 N4 O , C7 H5 N O4'
_chemical_formula_moiety 'C4 H6 N4 O , C7 H5 N O4'
_chemical_formula_sum 'C11 H11 N5 O5'
_chemical_formula_weight 293.25
_chemical_name_systematic
;
2,6-Diaminopyrimidin-4(3H)-one--4-nitrobenzoic acid (1/1)
;
_space_group_IT_number 2
_symmetry_cell_setting triclinic
_symmetry_space_group_name_Hall '-P 1'
_symmetry_space_group_name_H-M 'P -1'
_atom_sites_solution_hydrogens geom
_atom_sites_solution_primary direct
_atom_sites_solution_secondary difmap
_cell_angle_alpha 102.27(3)
_cell_angle_beta 107.76(2)
_cell_angle_gamma 105.76(3)
_cell_formula_units_Z 2
_cell_length_a 7.295(3)
_cell_length_b 9.781(2)
_cell_length_c 10.104(3)
_cell_measurement_reflns_used 45
_cell_measurement_temperature 293
_cell_measurement_theta_max 70.1
_cell_measurement_theta_min 4.8
_cell_volume 625.5(4)
_computing_cell_refinement 'XSCANS (Siemens, 1994)'
_computing_data_collection 'XSCANS (Siemens, 1994)'
_computing_data_reduction 'XSCANS (Siemens, 1994)'
_computing_molecular_graphics 'PLATON (Spek, 2003)'
_computing_publication_material 'PLATON (Spek, 2003)'
_computing_structure_refinement 'SHELXL97 (Sheldrick, 1997)'
_computing_structure_solution 'SHELXS97 (Sheldrick, 1997)'
_diffrn_ambient_temperature 293
_diffrn_measured_fraction_theta_full 1.000
_diffrn_measured_fraction_theta_max 1.000
_diffrn_measurement_device_type 'Siemens AED single-crystal'
_diffrn_measurement_method \w/2\q
_diffrn_radiation_monochromator graphite
_diffrn_radiation_source 'fine-focus sealed tube'
_diffrn_radiation_type CuK\a
_diffrn_radiation_wavelength 1.54178
_diffrn_reflns_av_R_equivalents 0.0000
_diffrn_reflns_av_sigmaI/netI 0.0079
_diffrn_reflns_limit_h_max 8
_diffrn_reflns_limit_h_min -8
_diffrn_reflns_limit_k_max 10
_diffrn_reflns_limit_k_min -11
_diffrn_reflns_limit_l_max 12
_diffrn_reflns_limit_l_min -6
_diffrn_reflns_number 2381
_diffrn_reflns_reduction_process ' ?'
_diffrn_reflns_theta_full 70.07
_diffrn_reflns_theta_max 70.07
_diffrn_reflns_theta_min 4.85
_diffrn_standards_decay_% 0
_diffrn_standards_interval_count 100
_diffrn_standards_interval_time 60
_diffrn_standards_number 1
_exptl_absorpt_coefficient_mu 1.081
_exptl_absorpt_correction_type none
_exptl_crystal_colour yellow
_exptl_crystal_density_diffrn 1.557
_exptl_crystal_density_method 'not measured'
_exptl_crystal_description prism
_exptl_crystal_F_000 304
_exptl_crystal_size_max 0.26
_exptl_crystal_size_mid 0.14
_exptl_crystal_size_min 0.13
_refine_diff_density_max 0.262
_refine_diff_density_min -0.264
_refine_ls_extinction_coef 0.0069(16)
_refine_ls_extinction_expression Fc^*^=kFc[1+0.001Fc^2^\l^3^/sin(2\q)]^-1/4^
_refine_ls_extinction_method 'SHELXL97 (Sheldrick, 1997)'
_refine_ls_goodness_of_fit_ref 1.069
_refine_ls_hydrogen_treatment constr
_refine_ls_matrix_type full
_refine_ls_number_parameters 192
_refine_ls_number_reflns 2381
_refine_ls_number_restraints 0
_refine_ls_restrained_S_all 1.069
_refine_ls_R_factor_all 0.0520
_refine_ls_R_factor_gt 0.0480
_refine_ls_shift/su_max 0.000
_refine_ls_shift/su_mean 0.000
_refine_ls_structure_factor_coef Fsqd
_refine_ls_weighting_details 'calc w = 1/[\s^2^(Fo^2^)+(0.0884P)^2^+0.1718P] where P=(Fo^2^+2Fc^2^)/3'
_refine_ls_weighting_scheme calc
_refine_ls_wR_factor_gt 0.1432
_refine_ls_wR_factor_ref 0.1484
_reflns_number_gt 2115
_reflns_number_total 2381
_reflns_threshold_expression I>2\s(I)
_cod_data_source_file hb2563.cif
_cod_data_source_block I
_cod_database_code 2215935
_cod_database_fobs_code 2215935

loop_
_symmetry_equiv_pos_as_xyz
x,y,z
-x,-y,-z

loop_
_atom_site_aniso_label
_atom_site_aniso_U_11
_atom_site_aniso_U_22
_atom_site_aniso_U_33
_atom_site_aniso_U_12
_atom_site_aniso_U_13
_atom_site_aniso_U_23
O2 0.0645(8) 0.0846(10) 0.0354(7) 0.0463(7) 0.0206(6) 0.0113(6)
O3 0.0624(8) 0.0930(11) 0.0450(7) 0.0524(8) 0.0199(6) 0.0063(7)
O4 0.0936(12) 0.1154(14) 0.0470(9) 0.0599(11) 0.0315(8) 0.0041(9)
O5 0.0892(13) 0.158(2) 0.0816(13) 0.0853(14) 0.0293(10) -0.0076(12)
N7 0.0675(11) 0.0693(11) 0.0515(10) 0.0401(9) 0.0321(8) 0.0120(8)
C7 0.0483(9) 0.0467(8) 0.0373(8) 0.0259(7) 0.0211(7) 0.0137(7)
C8 0.0484(9) 0.0610(10) 0.0392(9) 0.0271(8) 0.0163(7) 0.0078(8)
C9 0.0490(10) 0.0684(11) 0.0494(10) 0.0338(9) 0.0224(8) 0.0128(9)
C10 0.0571(10) 0.0515(9) 0.0426(9) 0.0298(8) 0.0277(8) 0.0123(8)
C11 0.0523(10) 0.0661(11) 0.0386(9) 0.0294(9) 0.0156(8) 0.0036(8)
C12 0.0478(9) 0.0655(11) 0.0408(9) 0.0320(8) 0.0174(7) 0.0078(8)
C13 0.0505(9) 0.0499(9) 0.0359(8) 0.0274(7) 0.0204(7) 0.0133(7)
O1 0.0672(8) 0.0866(9) 0.0281(6) 0.0536(7) 0.0179(5) 0.0158(6)
N1 0.0562(8) 0.0594(9) 0.0301(7) 0.0375(7) 0.0193(6) 0.0138(6)
N2 0.0645(9) 0.0764(10) 0.0299(7) 0.0496(8) 0.0201(6) 0.0132(7)
N3 0.0525(8) 0.0601(9) 0.0300(7) 0.0376(7) 0.0167(6) 0.0108(6)
N6 0.0779(11) 0.0956(13) 0.0378(8) 0.0662(10) 0.0287(8) 0.0242(8)
C2 0.0500(9) 0.0490(9) 0.0303(8) 0.0283(7) 0.0168(6) 0.0108(6)
C4 0.0524(9) 0.0578(10) 0.0288(8) 0.0317(8) 0.0169(7) 0.0108(7)
C5 0.0576(10) 0.0639(10) 0.0319(8) 0.0383(8) 0.0221(7) 0.0125(7)
C6 0.0535(9) 0.0538(9) 0.0360(8) 0.0330(8) 0.0214(7) 0.0139(7)

loop_
_atom_site_type_symbol
_atom_site_label
_atom_site_fract_x
_atom_site_fract_y
_atom_site_fract_z
_atom_site_U_iso_or_equiv
_atom_site_thermal_displace_type
_atom_site_calc_flag
_atom_site_refinement_flags
_atom_site_occupancy
O O2 0.2091(2) 0.28643(17) 0.68916(14) 0.0582(5) Uani . . 1.000
O O3 -0.0884(2) 0.25985(18) 0.51990(14) 0.0643(5) Uani . . 1.000
O O4 0.1804(3) -0.1464(2) 0.00742(17) 0.0831(7) Uani . . 1.000
O O5 0.4695(3) -0.1014(3) 0.1759(2) 0.1094(9) Uani . . 1.000
N N7 0.3027(3) -0.08897(19) 0.13449(18) 0.0583(6) Uani . . 1.000
C C7 0.1363(3) 0.15405(18) 0.44513(18) 0.0410(5) Uani . . 1.000
C C8 0.3350(3) 0.1534(2) 0.4841(2) 0.0495(5) Uani . . 1.000
C C9 0.3921(3) 0.0758(2) 0.3817(2) 0.0530(6) Uani . . 1.000
C C10 0.2446(3) -0.0024(2) 0.24225(19) 0.0465(5) Uani . . 1.000
C C11 0.0462(3) -0.0038(2) 0.2001(2) 0.0533(6) Uani . . 1.000
C C12 -0.0072(3) 0.0765(2) 0.3035(2) 0.0503(6) Uani . . 1.000
C C13 0.0740(3) 0.23944(19) 0.55510(18) 0.0425(5) Uani . . 1.000
O O1 0.1138(2) 0.40516(16) -0.10381(12) 0.0554(4) Uani . . 1.000
N N1 0.4530(2) 0.40898(17) 0.30142(14) 0.0443(5) Uani . . 1.000
N N2 0.2528(2) 0.51813(19) 0.38755(15) 0.0517(5) Uani . . 1.000
N N3 0.1934(2) 0.46264(16) 0.14123(14) 0.0441(5) Uani . . 1.000
N N6 0.6491(3) 0.2979(2) 0.21274(17) 0.0605(6) Uani . . 1.000
C C2 0.3024(3) 0.46214(19) 0.27595(17) 0.0408(5) Uani . . 1.000
C C4 0.2278(3) 0.4014(2) 0.01796(17) 0.0439(5) Uani . . 1.000
C C5 0.3826(3) 0.3424(2) 0.04147(18) 0.0468(5) Uani . . 1.000
C C6 0.4933(3) 0.3499(2) 0.18368(18) 0.0438(5) Uani . . 1.000
H H2 0.16380 0.32640 0.74510 0.0870 Uiso calc R 1.000
H H8 0.43080 0.20550 0.57950 0.0590 Uiso calc R 1.000
H H9 0.52620 0.07650 0.40650 0.0640 Uiso calc R 1.000
H H11 -0.04970 -0.05720 0.10490 0.0640 Uiso calc R 1.000
H H12 -0.14010 0.07830 0.27730 0.0600 Uiso calc R 1.000
H H2A 0.31890 0.51910 0.47450 0.0620 Uiso calc R 1.000
H H2B 0.15480 0.55310 0.37220 0.0620 Uiso calc R 1.000
H H3 0.10000 0.50200 0.13160 0.0530 Uiso calc R 1.000
H H5 0.41230 0.29830 -0.03660 0.0560 Uiso calc R 1.000
H H6A 0.71580 0.30340 0.30130 0.0730 Uiso calc R 1.000
H H6B 0.68200 0.25920 0.14280 0.0730 Uiso calc R 1.000

loop_
_atom_type_symbol
_atom_type_description
_atom_type_scat_dispersion_real
_atom_type_scat_dispersion_imag
_atom_type_scat_source
O O 0.0492 0.0322 'International Tables Vol C Tables 4.2.6.8 and 6.1.1.4'
N N 0.0311 0.0180 'International Tables Vol C Tables 4.2.6.8 and 6.1.1.4'
H H 0.0000 0.0000 'International Tables Vol C Tables 4.2.6.8 and 6.1.1.4'
C C 0.0181 0.0091 'International Tables Vol C Tables 4.2.6.8 and 6.1.1.4'

loop_
_geom_angle_atom_site_label_1
_geom_angle_atom_site_label_2
_geom_angle_atom_site_label_3
_geom_angle
_geom_angle_publ_flag
C13 O2 H2 109.45 no
O4 N7 O5 122.5(2) n
O5 N7 C10 118.68(18) n
O4 N7 C10 118.8(2) n
C2 N1 C6 116.75(15) n
C2 N3 C4 121.93(17) n
H2A N2 H2B 119.99 no
C2 N2 H2B 119.97 no
C2 N2 H2A 120.04 no
C4 N3 H3 119.02 no
C2 N3 H3 119.06 no
C6 N6 H6B 120.00 no
C6 N6 H6A 119.99 no
H6A N6 H6B 120.01 no
C8 C7 C13 120.69(16) no
C8 C7 C12 120.09(19) no
C12 C7 C13 119.2(2) no
C7 C8 C9 120.40(18) no
C8 C9 C10 118.1(2) no
N7 C10 C9 118.3(2) n
C9 C10 C11 122.9(2) no
N7 C10 C11 118.82(17) n
C10 C11 C12 118.18(18) no
C7 C12 C11 120.3(2) no
O3 C13 C7 122.20(16) n
O2 C13 C7 113.48(19) n
O2 C13 O3 124.31(18) n
C9 C8 H8 119.84 no
C7 C8 H8 119.76 no
C10 C9 H9 121.00 no
C8 C9 H9 120.92 no
C10 C11 H11 120.89 no
C12 C11 H11 120.94 no
C11 C12 H12 119.80 no
C7 C12 H12 119.87 no
N1 C2 N2 119.17(15) n
N1 C2 N3 123.04(17) n
N2 C2 N3 117.79(19) n
O1 C4 C5 127.16(18) n
N3 C4 C5 116.08(15) n
O1 C4 N3 116.75(19) n
C4 C5 C6 119.02(18) no
N1 C6 C5 123.1(2) n
N6 C6 C5 121.25(18) n
N1 C6 N6 115.62(16) n
C4 C5 H5 120.52 no
C6 C5 H5 120.46 no

loop_
_geom_bond_atom_site_label_1
_geom_bond_atom_site_label_2
_geom_bond_distance
_geom_bond_publ_flag
O2 C13 1.301(2) n
O3 C13 1.213(3) n
O4 N7 1.218(2) n
O5 N7 1.209(3) n
O2 H2 0.8196 no
O1 C4 1.272(2) n
N7 C10 1.472(3) n
N1 C6 1.360(2) n
N1 C2 1.318(3) n
N2 C2 1.340(2) n
N3 C2 1.353(2) n
N3 C4 1.389(2) n
N6 C6 1.346(3) n
N2 H2A 0.8602 no
N2 H2B 0.8602 no
N3 H3 0.8602 no
N6 H6B 0.8599 no
N6 H6A 0.8603 no
C7 C12 1.383(3) no
C7 C13 1.503(3) no
C7 C8 1.383(3) no
C8 C9 1.386(3) no
C9 C10 1.378(3) no
C10 C11 1.374(3) no
C11 C12 1.388(3) no
C8 H8 0.9295 no
C9 H9 0.9305 no
C11 H11 0.9300 no
C12 H12 0.9301 no
C4 C5 1.383(3) no
C5 C6 1.392(2) no
C5 H5 0.9304 no

loop_
_geom_hbond_atom_site_label_D
_geom_hbond_atom_site_label_H
_geom_hbond_atom_site_label_A
_geom_hbond_site_symmetry_A
_geom_hbond_distance_DH
_geom_hbond_distance_HA
_geom_hbond_distance_DA
_geom_hbond_angle_DHA
_geom_hbond_publ_flag
O2 H2 O1 1_556 0.82 1.75 2.550(2) 166 yes
N2 H2A N1 2_666 0.86 2.19 3.015(2) 162 yes
N2 H2B O3 2_566 0.86 2.17 2.875(3) 138 yes
N3 H3 O1 2_565 0.86 1.99 2.846(3) 178 yes
N6 H6A O3 1_655 0.86 2.43 3.270(3) 165 yes
N6 H6B O4 2_655 0.86 2.31 3.159(3) 168 yes

loop_
_geom_torsion_atom_site_label_1
_geom_torsion_atom_site_label_2
_geom_torsion_atom_site_label_3
_geom_torsion_atom_site_label_4
_geom_torsion
_geom_torsion_publ_flag
O5 N7 C10 C9 7.7(3) no
O4 N7 C10 C9 -172.9(2) no
O4 N7 C10 C11 7.5(3) no
O5 N7 C10 C11 -171.8(2) no
C2 N1 C6 C5 -0.8(3) no
C6 N1 C2 N2 178.30(18) no
C2 N1 C6 N6 179.30(18) no
C6 N1 C2 N3 -1.4(3) no
C4 N3 C2 N1 2.5(3) no
C4 N3 C2 N2 -177.28(18) no
C2 N3 C4 O1 178.64(18) no
C2 N3 C4 C5 -1.2(3) no
C8 C7 C13 O3 169.4(2) no
C12 C7 C13 O2 169.13(18) no
C12 C7 C13 O3 -10.1(3) no
C13 C7 C8 C9 -179.27(18) no
C8 C7 C12 C11 0.8(3) no
C13 C7 C12 C11 -179.69(18) no
C8 C7 C13 O2 -11.3(3) no
C12 C7 C8 C9 0.3(3) no
C7 C8 C9 C10 -1.4(3) no
C8 C9 C10 N7 -178.05(18) no
C8 C9 C10 C11 1.5(3) no
N7 C10 C11 C12 179.05(18) no
C9 C10 C11 C12 -0.5(3) no
C10 C11 C12 C7 -0.7(3) no
O1 C4 C5 C6 179.3(2) no
N3 C4 C5 C6 -0.9(3) no
C4 C5 C6 N6 -178.1(2) no
C4 C5 C6 N1 1.9(3) no

loop_
_cod_related_entry_id
_cod_related_entry_database
_cod_related_entry_code
1 ChemSpider 21121284
